data_2238966
loop_
_publ_author_name
'Sajitha, N. R.'
'Sithambaresan, M.'
'Kurup, M. R. Prathapachandra'

_publ_section_title
;
 (<i>E</i>)-2-(4-Benzyloxy-2-hydroxybenzylidene)-<i>N</i>-methylhydrazinecarbothioamide
;
_journal_issue 2
_journal_name_full 'Acta Crystallographica Section E'
_journal_page_first o112
_journal_page_last o113
_journal_paper_doi 10.1107/S1600536813034892
_journal_volume 70
_journal_year 2014
_chemical_formula_iupac 'C16 H17 N3 O2 S'
_chemical_formula_moiety 'C16 H17 N3 O2 S'
_chemical_formula_sum 'C16 H17 N3 O2 S'
_chemical_formula_weight 315.39
_chemical_name_systematic (<i>E</i>)-2-(4-Benzyloxy-2-hydroxybenzylidene)-<i>N</i>-methylhydrazinecarbothioamide
_space_group_IT_number 14
_symmetry_cell_setting monoclinic
_symmetry_space_group_name_Hall '-P 2yn'
_symmetry_space_group_name_H-M 'P 1 21/n 1'
_atom_sites_solution_hydrogens geom
_atom_sites_solution_primary direct
_atom_sites_solution_secondary difmap
_audit_creation_method SHELXL-97
_cell_angle_alpha 90.00
_cell_angle_beta 117.565(7)
_cell_angle_gamma 90.00
_cell_formula_units_Z 4
_cell_length_a 17.013(2)
_cell_length_b 5.9474(10)
_cell_length_c 17.542(4)
_cell_measurement_reflns_used 740
_cell_measurement_temperature 296(2)
_cell_measurement_theta_max 28.006
_cell_measurement_theta_min 3.667
_cell_volume 1573.5(5)
_computing_cell_refinement '<i>SAINT</i> (Bruker, 2007)'
_computing_data_collection '<i>APEX2</i> (Bruker, 2007)'
_computing_data_reduction '<i>SAINT</i> (Bruker, 2007)'
_computing_molecular_graphics
;
<i>ORTEP-3 for Windows</i> (Farrugia, 2012) and
<i>DIAMOND</i> (Brandenburg, 2010)
;
_computing_publication_material '<i>SHELXL97</i> (Sheldrick, 2008) and <i>publCIF</i> (Westrip, 2010)'
_computing_structure_refinement '<i>SHELXL97</i> (Sheldrick, 2008)'
_computing_structure_solution '<i>SHELXS97</i> (Sheldrick, 2008)'
_diffrn_ambient_temperature 296(2)
_diffrn_measured_fraction_theta_full 0.993
_diffrn_measured_fraction_theta_max 0.993
_diffrn_measurement_device_type 'Bruker KAPPA APEXII CCD area-detector diffractometer'
_diffrn_measurement_method '\w and \f scan'
_diffrn_radiation_monochromator graphite
_diffrn_radiation_source 'fine-focus sealed tube'
_diffrn_radiation_type MoK\a
_diffrn_radiation_wavelength 0.71073
_diffrn_reflns_av_R_equivalents 0.0232
_diffrn_reflns_av_sigmaI/netI 0.0331
_diffrn_reflns_limit_h_max 22
_diffrn_reflns_limit_h_min -22
_diffrn_reflns_limit_k_max 4
_diffrn_reflns_limit_k_min -7
_diffrn_reflns_limit_l_max 23
_diffrn_reflns_limit_l_min -22
_diffrn_reflns_number 10845
_diffrn_reflns_theta_full 28.17
_diffrn_reflns_theta_max 28.17
_diffrn_reflns_theta_min 2.28
_exptl_absorpt_coefficient_mu 0.216
_exptl_absorpt_correction_T_max 0.9282
_exptl_absorpt_correction_T_min 0.8996
_exptl_absorpt_correction_type multi-scan
_exptl_absorpt_process_details '(<i>SADABS</i>; Bruker, 2007)'
_exptl_crystal_colour yellow
_exptl_crystal_density_diffrn 1.331
_exptl_crystal_density_method 'not measured'
_exptl_crystal_description block
_exptl_crystal_F_000 664
_exptl_crystal_size_max 0.50
_exptl_crystal_size_mid 0.40
_exptl_crystal_size_min 0.35
_refine_diff_density_max 0.237
_refine_diff_density_min -0.240
_refine_ls_extinction_method none
_refine_ls_goodness_of_fit_ref 1.016
_refine_ls_hydrogen_treatment mixed
_refine_ls_matrix_type full
_refine_ls_number_parameters 212
_refine_ls_number_reflns 3827
_refine_ls_number_restraints 3
_refine_ls_restrained_S_all 1.016
_refine_ls_R_factor_all 0.0719
_refine_ls_R_factor_gt 0.0428
_refine_ls_shift/su_max 0.001
_refine_ls_shift/su_mean 0.000
_refine_ls_structure_factor_coef Fsqd
_refine_ls_weighting_details 'calc w=1/[\s^2^(Fo^2^)+(0.0541P)^2^+0.5741P] where P=(Fo^2^+2Fc^2^)/3'
_refine_ls_weighting_scheme calc
_refine_ls_wR_factor_gt 0.1074
_refine_ls_wR_factor_ref 0.1280
_reflns_number_gt 2577
_reflns_number_total 3827
_reflns_threshold_expression >2sigma(I)
_cod_data_source_file yk2101sup1.cif
_cod_data_source_block I
_cod_original_cell_volume 1573.4(5)
_cod_original_sg_symbol_H-M 'P 21/n'
_cod_database_code 2238966
_cod_database_fobs_code 2238966

loop_
_symmetry_equiv_pos_as_xyz
'x, y, z'
'-x+1/2, y+1/2, -z+1/2'
'-x, -y, -z'
'x-1/2, -y-1/2, z-1/2'

loop_
_atom_site_type_symbol
_atom_site_label
_atom_site_fract_x
_atom_site_fract_y
_atom_site_fract_z
_atom_site_U_iso_or_equiv
_atom_site_adp_type
_atom_site_calc_flag
_atom_site_refinement_flags
_atom_site_occupancy
_atom_site_symmetry_multiplicity
S S1 1.13656(4) 0.95873(8) 1.10134(3) 0.05333(18) Uani d . 1 1
O O1 0.90536(10) -0.0765(2) 0.57207(9) 0.0527(4) Uani d . 1 1
O O2 1.06521(10) 0.1191(2) 0.86083(9) 0.0519(4) Uani d D 1 1
N N1 1.04073(10) 0.5297(2) 0.91066(9) 0.0370(3) Uani d . 1 1
N N2 1.05299(11) 0.7111(3) 0.96424(10) 0.0440(4) Uani d D 1 1
N N3 1.16019(10) 0.5258(2) 1.07980(10) 0.0396(4) Uani d D 1 1
C C1 0.9035(2) -0.2867(5) 0.41772(19) 0.0874(10) Uani d . 1 1
H H1 0.9544 -0.1986 0.4424 0.105 Uiso calc R 1 1
C C2 0.8998(2) -0.4661(6) 0.3667(2) 0.0962(11) Uani d . 1 1
H H2 0.9481 -0.4992 0.3574 0.115 Uiso calc R 1 1
C C3 0.8253(2) -0.5953(4) 0.32960(16) 0.0735(8) Uani d . 1 1
H H3 0.8226 -0.7156 0.2946 0.088 Uiso calc R 1 1
C C4 0.75516(18) -0.5479(4) 0.34383(16) 0.0676(7) Uani d . 1 1
H H4 0.7044 -0.6365 0.3187 0.081 Uiso calc R 1 1
C C5 0.75889(16) -0.3694(4) 0.39528(14) 0.0588(6) Uani d . 1 1
H H5 0.7106 -0.3384 0.4049 0.071 Uiso calc R 1 1
C C6 0.83341(15) -0.2365(4) 0.43258(13) 0.0511(5) Uani d . 1 1
C C7 0.83740(16) -0.0377(4) 0.48654(14) 0.0583(6) Uani d . 1 1
H H7A 0.8504 0.0973 0.4635 0.070 Uiso calc R 1 1
H H7B 0.7808 -0.0176 0.4865 0.070 Uiso calc R 1 1
C C8 0.92092(13) 0.0866(3) 0.63194(11) 0.0398(4) Uani d . 1 1
C C9 0.87738(13) 0.2932(3) 0.61485(12) 0.0435(4) Uani d . 1 1
H H9 0.8347 0.3299 0.5595 0.052 Uiso calc R 1 1
C C10 0.89893(13) 0.4411(3) 0.68168(12) 0.0411(4) Uani d . 1 1
H H10 0.8704 0.5798 0.6703 0.049 Uiso calc R 1 1
C C11 0.96147(12) 0.3927(3) 0.76555(11) 0.0348(4) Uani d . 1 1
C C12 1.00432(12) 0.1827(3) 0.78095(11) 0.0367(4) Uani d . 1 1
C C13 0.98461(13) 0.0341(3) 0.71415(12) 0.0409(4) Uani d . 1 1
H H13 1.0145 -0.1025 0.7246 0.049 Uiso calc R 1 1
C C14 0.98145(12) 0.5582(3) 0.83231(11) 0.0368(4) Uani d . 1 1
H H14 0.9498 0.6924 0.8178 0.044 Uiso calc R 1 1
C C15 1.11670(12) 0.7152(3) 1.04658(11) 0.0353(4) Uani d . 1 1
C C16 1.22781(13) 0.5050(3) 1.16849(12) 0.0447(5) Uani d . 1 1
H H16A 1.2759 0.6053 1.1788 0.067 Uiso calc R 1 1
H H16B 1.2493 0.3531 1.1793 0.067 Uiso calc R 1 1
H H16C 1.2029 0.5428 1.2060 0.067 Uiso calc R 1 1
H H3' 1.1452(13) 0.405(2) 1.0482(11) 0.044(6) Uiso d D 1 1
H H2' 1.0253(14) 0.838(3) 0.9419(14) 0.073(8) Uiso d D 1 1
H H2A 1.0769(19) 0.218(4) 0.8988(14) 0.098(10) Uiso d D 1 1

loop_
_atom_site_aniso_label
_atom_site_aniso_U_11
_atom_site_aniso_U_22
_atom_site_aniso_U_33
_atom_site_aniso_U_12
_atom_site_aniso_U_13
_atom_site_aniso_U_23
S1 0.0635(4) 0.0282(2) 0.0462(3) 0.0024(2) 0.0066(2) -0.0091(2)
O1 0.0752(10) 0.0424(8) 0.0337(7) 0.0006(7) 0.0193(7) -0.0072(6)
O2 0.0643(10) 0.0430(8) 0.0345(8) 0.0158(7) 0.0110(7) 0.0000(6)
N1 0.0466(9) 0.0283(7) 0.0334(8) 0.0010(6) 0.0161(7) -0.0033(6)
N2 0.0573(10) 0.0268(8) 0.0358(9) 0.0080(7) 0.0111(8) -0.0034(6)
N3 0.0471(9) 0.0278(8) 0.0353(8) 0.0027(6) 0.0119(7) -0.0034(6)
C1 0.090(2) 0.096(2) 0.100(2) -0.0458(17) 0.0645(19) -0.0536(18)
C2 0.108(2) 0.107(2) 0.108(3) -0.0363(19) 0.079(2) -0.052(2)
C3 0.110(2) 0.0591(15) 0.0524(15) -0.0159(14) 0.0386(15) -0.0195(12)
C4 0.0705(16) 0.0540(14) 0.0583(15) -0.0166(12) 0.0129(13) -0.0088(11)
C5 0.0554(13) 0.0597(14) 0.0501(13) -0.0030(11) 0.0149(11) -0.0017(11)
C6 0.0635(14) 0.0533(12) 0.0346(11) -0.0098(10) 0.0211(10) -0.0077(9)
C7 0.0695(15) 0.0569(13) 0.0398(12) -0.0025(11) 0.0179(11) -0.0092(10)
C8 0.0516(11) 0.0378(10) 0.0325(9) -0.0053(8) 0.0215(9) -0.0030(7)
C9 0.0510(12) 0.0397(10) 0.0307(9) 0.0012(8) 0.0114(9) 0.0021(8)
C10 0.0474(11) 0.0326(9) 0.0386(10) 0.0050(8) 0.0159(9) 0.0027(7)
C11 0.0401(10) 0.0309(8) 0.0333(9) 0.0003(7) 0.0169(8) 0.0006(7)
C12 0.0429(10) 0.0350(9) 0.0320(9) 0.0031(7) 0.0172(8) 0.0021(7)
C13 0.0523(11) 0.0326(9) 0.0390(10) 0.0051(8) 0.0220(9) 0.0003(7)
C14 0.0427(10) 0.0299(9) 0.0348(9) 0.0033(7) 0.0154(8) 0.0003(7)
C15 0.0394(10) 0.0276(8) 0.0356(9) -0.0003(7) 0.0146(8) -0.0018(7)
C16 0.0441(10) 0.0370(10) 0.0411(11) 0.0046(8) 0.0096(9) 0.0009(8)

loop_
_atom_type_symbol
_atom_type_description
_atom_type_scat_dispersion_real
_atom_type_scat_dispersion_imag
_atom_type_scat_source
C C 0.0033 0.0016 'International Tables Vol C Tables 4.2.6.8 and 6.1.1.4'
H H 0.0000 0.0000 'International Tables Vol C Tables 4.2.6.8 and 6.1.1.4'
N N 0.0061 0.0033 'International Tables Vol C Tables 4.2.6.8 and 6.1.1.4'
O O 0.0106 0.0060 'International Tables Vol C Tables 4.2.6.8 and 6.1.1.4'
S S 0.1246 0.1234 'International Tables Vol C Tables 4.2.6.8 and 6.1.1.4'

loop_
_geom_angle_atom_site_label_1
_geom_angle_atom_site_label_2
_geom_angle_atom_site_label_3
_geom_angle
C8 O1 C7 117.99(16)
C12 O2 H2A 114(2)
C14 N1 N2 114.92(14)
C15 N2 N1 122.48(14)
C15 N2 H2' 117.6(17)
N1 N2 H2' 119.0(16)
C15 N3 C16 123.28(15)
C15 N3 H3' 118.8(14)
C16 N3 H3' 117.7(14)
C6 C1 C2 120.8(2)
C6 C1 H1 119.6
C2 C1 H1 119.6
C3 C2 C1 120.1(3)
C3 C2 H2 120.0
C1 C2 H2 120.0
C4 C3 C2 119.9(2)
C4 C3 H3 120.1
C2 C3 H3 120.1
C3 C4 C5 120.2(2)
C3 C4 H4 119.9
C5 C4 H4 119.9
C4 C5 C6 120.5(2)
C4 C5 H5 119.7
C6 C5 H5 119.7
C1 C6 C5 118.5(2)
C1 C6 C7 120.3(2)
C5 C6 C7 121.1(2)
O1 C7 C6 108.36(18)
O1 C7 H7A 110.0
C6 C7 H7A 110.0
O1 C7 H7B 110.0
C6 C7 H7B 110.0
H7A C7 H7B 108.4
O1 C8 C13 115.02(16)
O1 C8 C9 124.57(17)
C13 C8 C9 120.41(17)
C10 C9 C8 118.43(17)
C10 C9 H9 120.8
C8 C9 H9 120.8
C9 C10 C11 122.83(17)
C9 C10 H10 118.6
C11 C10 H10 118.6
C10 C11 C12 117.51(16)
C10 C11 C14 119.64(16)
C12 C11 C14 122.83(16)
O2 C12 C13 117.94(16)
O2 C12 C11 121.75(16)
C13 C12 C11 120.31(17)
C12 C13 C8 120.48(17)
C12 C13 H13 119.8
C8 C13 H13 119.8
N1 C14 C11 123.42(16)
N1 C14 H14 118.3
C11 C14 H14 118.3
N3 C15 N2 117.71(15)
N3 C15 S1 123.80(14)
N2 C15 S1 118.49(13)
N3 C16 H16A 109.5
N3 C16 H16B 109.5
H16A C16 H16B 109.5
N3 C16 H16C 109.5
H16A C16 H16C 109.5
H16B C16 H16C 109.5

loop_
_geom_bond_atom_site_label_1
_geom_bond_atom_site_label_2
_geom_bond_distance
S1 C15 1.6837(18)
O1 C8 1.362(2)
O1 C7 1.427(3)
O2 C12 1.355(2)
O2 H2A 0.840(10)
N1 C14 1.285(2)
N1 N2 1.382(2)
N2 C15 1.346(2)
N2 H2' 0.879(10)
N3 C15 1.325(2)
N3 C16 1.450(2)
N3 H3' 0.871(9)
C1 C6 1.367(3)
C1 C2 1.375(4)
C1 H1 0.9300
C2 C3 1.362(4)
C2 H2 0.9300
C3 C4 1.357(4)
C3 H3 0.9300
C4 C5 1.376(3)
C4 H4 0.9300
C5 C6 1.376(3)
C5 H5 0.9300
C6 C7 1.496(3)
C7 H7A 0.9700
C7 H7B 0.9700
C8 C13 1.380(3)
C8 C9 1.394(3)
C9 C10 1.373(3)
C9 H9 0.9300
C10 C11 1.390(2)
C10 H10 0.9300
C11 C12 1.408(2)
C11 C14 1.445(2)
C12 C13 1.380(2)
C13 H13 0.9300
C14 H14 0.9300
C16 H16A 0.9600
C16 H16B 0.9600
C16 H16C 0.9600

loop_
_geom_hbond_atom_site_label_D
_geom_hbond_atom_site_label_H
_geom_hbond_atom_site_label_A
_geom_hbond_site_symmetry_A
_geom_hbond_distance_DH
_geom_hbond_distance_HA
_geom_hbond_distance_DA
_geom_hbond_angle_DHA
N3 H3' S1 1_545 0.871(9) 2.839(17) 3.4382(17) 127.4(16)
N2 H2' O2 1_565 0.879(10) 2.48(2) 3.094(2) 127.0(19)
N2 H2' S1 3_777 0.879(10) 2.774(17) 3.4850(17) 139(2)
O2 H2A N1 . 0.840(10) 2.00(2) 2.690(2) 140(3)
C2 H2 <i>Cg</i>2 3_756 0.93 2.93 3.6451(15) 135

loop_
_geom_torsion_atom_site_label_1
_geom_torsion_atom_site_label_2
_geom_torsion_atom_site_label_3
_geom_torsion_atom_site_label_4
_geom_torsion
C14 N1 N2 C15 -175.19(17)
C6 C1 C2 C3 0.5(5)
C1 C2 C3 C4 -0.6(5)
C2 C3 C4 C5 0.3(4)
C3 C4 C5 C6 0.3(4)
C2 C1 C6 C5 0.0(5)
C2 C1 C6 C7 -178.5(3)
C4 C5 C6 C1 -0.4(4)
C4 C5 C6 C7 178.2(2)
C8 O1 C7 C6 179.20(17)
C1 C6 C7 O1 -64.9(3)
C5 C6 C7 O1 116.6(2)
C7 O1 C8 C13 177.13(18)
C7 O1 C8 C9 -2.6(3)
O1 C8 C9 C10 179.22(17)
C13 C8 C9 C10 -0.5(3)
C8 C9 C10 C11 -0.7(3)
C9 C10 C11 C12 0.6(3)
C9 C10 C11 C14 179.20(17)
C10 C11 C12 O2 -178.94(17)
C14 C11 C12 O2 2.5(3)
C10 C11 C12 C13 0.7(3)
C14 C11 C12 C13 -177.86(16)
O2 C12 C13 C8 177.77(17)
C11 C12 C13 C8 -1.9(3)
O1 C8 C13 C12 -177.96(16)
C9 C8 C13 C12 1.8(3)
N2 N1 C14 C11 177.22(16)
C10 C11 C14 N1 -177.27(18)
C12 C11 C14 N1 1.2(3)
C16 N3 C15 N2 -177.52(17)
C16 N3 C15 S1 2.4(3)
N1 N2 C15 N3 -9.7(3)
N1 N2 C15 S1 170.34(14)
